data_7117507
loop_
_publ_author_name
'Oro-Sole, J.'
'Frontera, C.'
'Martinez, B.'
'Beltran-Porter, D.'
'Fuertes, A.'
'Palacin, M.R.'

_publ_section_title
;
 A new intermediate intercalate in superconducting sodium-doped hafnium
 nitride chloride
;
_journal_name_full 'Chemical Communications'
_journal_page_first 3352
_journal_page_last 3354
_journal_volume 2005
_journal_year 2005
_chemical_formula_sum 'Cl Hf N Na0.25'
_chemical_name_systematic 'Na0.25 Hf N Cl'
_space_group_IT_number 166
_symmetry_space_group_name_Hall '-R 3 2"'
_symmetry_space_group_name_H-M 'R -3 m :H'
_cell_angle_alpha 90
_cell_angle_beta 90
_cell_angle_gamma 120
_cell_formula_units_Z 6
_cell_length_a 3.587907
_cell_length_b 3.587907
_cell_length_c 29.67848
_cell_volume 330.868
_citation_journal_id_ASTM CHCOFS
_cod_data_source_file Oro-Sole_CHCOFS_2005_1057.cif
_cod_data_source_block Cl1Hf1N1Na0.25
_cod_original_formula_sum 'Cl1 Hf1 N1 Na0.25'
_cod_database_code 7117507

loop_
_symmetry_equiv_pos_as_xyz
x,y,z
-y,x-y,z
-x+y,-x,z
y,x,-z
-x,-x+y,-z
x-y,-y,-z
-x,-y,-z
y,-x+y,-z
x-y,x,-z
-y,-x,z
x,x-y,z
-x+y,y,z
x+2/3,y+1/3,z+1/3
-y+2/3,x-y+1/3,z+1/3
-x+y+2/3,-x+1/3,z+1/3
y+2/3,x+1/3,-z+1/3
-x+2/3,-x+y+1/3,-z+1/3
x-y+2/3,-y+1/3,-z+1/3
-x+2/3,-y+1/3,-z+1/3
y+2/3,-x+y+1/3,-z+1/3
x-y+2/3,x+1/3,-z+1/3
-y+2/3,-x+1/3,z+1/3
x+2/3,x-y+1/3,z+1/3
-x+y+2/3,y+1/3,z+1/3
x+1/3,y+2/3,z+2/3
-y+1/3,x-y+2/3,z+2/3
-x+y+1/3,-x+2/3,z+2/3
y+1/3,x+2/3,-z+2/3
-x+1/3,-x+y+2/3,-z+2/3
x-y+1/3,-y+2/3,-z+2/3
-x+1/3,-y+2/3,-z+2/3
y+1/3,-x+y+2/3,-z+2/3
x-y+1/3,x+2/3,-z+2/3
-y+1/3,-x+2/3,z+2/3
x+1/3,x-y+2/3,z+2/3
-x+y+1/3,y+2/3,z+2/3

loop_
_atom_site_label
_atom_site_type_symbol
_atom_site_fract_x
_atom_site_fract_y
_atom_site_fract_z
_atom_site_occupancy
_atom_site_U_iso_or_equiv
Cl1 Cl-1 0 0 0.3892 1 0.0
Hf1 Hf+3 0 0 0.21025 1 0.0
Na1 Na+1 0 0 0 0.50003 0.0
N1 N-3 0 0 0.137 1 0.0
